data_7720348
loop_
_publ_author_name
'&#x160;koch, Karel'
'Buzikov&#xe1;, Michaela'
'Jakubczyk, Micha&#x142;'
'Pattanamcheril Anilkumar, Krishna'
'Demel, Jan'
'Liteck&#xe1;, Miroslava'

_publ_section_title
;
 Molybdenum(VI) borano-imido complexes and their application as Lewis acid
 catalysts in homocoupling of diazo compounds.
;
_journal_issue 12
_journal_name_full 'Dalton transactions (Cambridge, England : 2003)'
_journal_page_first 4997
_journal_page_last 5003
_journal_paper_doi 10.1039/d6dt00469e
_journal_volume 55
_journal_year 2026
_chemical_formula_moiety 'C22 H25 Cl3 Mo N O, 0.5[CH2Cl2]'
_chemical_formula_sum 'C45 H52 Cl8 Mo2 N2 O2'
_chemical_formula_weight 1128.36
_space_group_crystal_system triclinic
_space_group_IT_number 2
_space_group_name_Hall '-P 1'
_space_group_name_H-M_alt 'P -1'
_atom_sites_solution_hydrogens geom
_atom_sites_solution_primary dual
_audit_creation_date 2025-12-05
_audit_creation_method
;
Olex2 1.5-ac7-016
(compiled 2025.05.29 svn.r8cd99b3d for Rigaku Oxford Diffraction, GUI svn.r7254)
;
_audit_update_record
;
2026-01-05 deposited with the CCDC.	2026-02-26 downloaded from the CCDC.
;
_cell_angle_alpha 81.729(5)
_cell_angle_beta 88.599(5)
_cell_angle_gamma 69.331(6)
_cell_formula_units_Z 1
_cell_length_a 9.7090(5)
_cell_length_b 9.9534(7)
_cell_length_c 13.4743(9)
_cell_measurement_reflns_used 8208
_cell_measurement_temperature 100.00(10)
_cell_measurement_theta_max 74.2780
_cell_measurement_theta_min 3.3200
_cell_volume 1205.15(14)
_computing_cell_refinement 'CrysAlisPro 1.171.44.117a (Rigaku OD, 2025)'
_computing_data_collection 'CrysAlisPro system (CCD 44.113a 64-bit (release 02-06-2025))'
_computing_data_reduction 'CrysAlisPro 1.171.44.117a (Rigaku OD, 2025)'
_computing_molecular_graphics 'Olex2 1.5-ac7-016 (Dolomanov et al., 2009)'
_computing_publication_material 'Olex2 1.5-ac7-016 (Dolomanov et al., 2009)'
_computing_structure_refinement 'SHELXL 2018/3 (Sheldrick, 2015)'
_computing_structure_solution 'SHELXT  (Sheldrick, 2015)'
_diffrn_ambient_environment N~2~
_diffrn_ambient_temperature 100.00(10)
_diffrn_detector 'Hybrid Pixel Array Detector'
_diffrn_detector_area_resol_mean 10.0000
_diffrn_detector_type HyPix
_diffrn_measured_fraction_theta_full 0.998
_diffrn_measured_fraction_theta_max 0.998
_diffrn_measurement_details
;
List of Runs (angles in degrees, time in seconds):

  # Type    Start    End  Width  t~exp~   \w     \q     \k     \f   Frames
#--------------------------------------------------------------------------
  1  \w    -49.00 -20.00   0.50    0.15    --  -96.00  45.00 150.00   58
  2  \w    -46.00 -21.00   0.50    0.15    --  -96.00  45.00 120.00   50
  3  \w    -49.00 -20.00   0.50    0.15    --  -96.00  45.00  60.00   58
  4  \w    -50.00 -21.00   0.50    0.15    --  -96.00  45.00  90.00   58
  5  \w    -50.00 -20.00   0.50    0.15    --  -96.00  45.00 -30.00   60
  6  \w    -50.00 -25.00   0.50    0.15    --  -96.00  45.00 -60.00   50
  7  \w    -49.00 -21.00   0.50    0.15    --  -96.00  45.00-180.00   56
  8  \w    -19.00  36.00   0.50    0.05    --  -43.12  19.00   0.00  110
  9  \w    -17.00  58.00   0.50    0.05    --   43.12 -88.00   0.00  150
 10  \w     51.00  78.00   0.50    0.05    --   43.12-125.00  90.00   54
 11  \w     38.00  95.00   0.50    0.05    --   43.12-125.00-150.00  114
 12  \w    115.00 173.00   0.50    0.15    --  106.61  88.00 116.00  116
 13  \w    150.00 175.00   0.50    0.15    --  106.61 125.00  60.00   50
 14  \w     98.00 136.00   0.50    0.15    --  106.61 125.00  60.00   76
 15  \w     97.00 170.00   0.50    0.15    --  106.61 125.00 -30.00  146
 16  \w     89.00 114.00   0.50    0.05    --   43.12  77.00  60.00   50
 17  \w     89.00 114.00   0.50    0.05    --   43.12  77.00   0.00   50
 18  \w     33.00  69.00   0.50    0.15    --  106.61 -61.00-150.00   72
 19  \w     41.00  66.00   0.50    0.15    --  106.61 -61.00-120.00   50
 20  \w     35.00  72.00   0.50    0.15    --  106.61 -61.00   0.00   74
 21  \w     38.00  63.00   0.50    0.15    --  106.61 -61.00 150.00   50
 22  \w     92.00 118.00   0.50    0.15    --  106.61 -88.00   0.00   52
 23  \w     75.00 116.00   0.50    0.15    --  106.61-125.00   0.00   82
 24  \w     44.00 107.00   0.50    0.15    --  106.61 -94.00  60.00  126
 25  \w     46.00 104.00   0.50    0.15    --  106.61 -94.00 120.00  116
 26  \w     37.00 105.00   0.50    0.15    --  106.61 -94.00 -30.00  136
 27  \w     58.00  85.00   0.50    0.15    --  106.61 -94.00 -90.00   54
 28  \w     33.00 110.00   0.50    0.15    --  106.61-125.00-120.00  154
 29  \w   -114.00 -89.00   0.50    0.05    --  -43.12 -77.00 120.00   50
 30  \w   -116.00 -90.00   0.50    0.05    --  -43.12 -77.00  60.00   52
 31  \w   -115.00 -90.00   0.50    0.05    --  -43.12 -77.00  30.00   50
 32  \w   -170.00 -92.00   0.50    0.15    --  -96.00 -77.00 120.00  156
 33  \w   -149.00 -89.00   0.50    0.15    --  -96.00 -77.00  90.00  120
 34  \w   -170.00 -93.00   0.50    0.15    --  -96.00 -77.00  30.00  154
 35  \w   -149.00-122.00   0.50    0.15    --  -96.00 -77.00-120.00   54
 36  \w   -165.00 -76.00   0.50    0.15    --  -96.00 -88.00   0.00  178
 37  \w   -106.00 -80.00   0.50    0.05    --  -43.12-125.00 150.00   52
 38  \w    -76.00 -51.00   0.50    0.15    --  -96.00  88.00 116.00   50
 39  \w    -50.00 -23.00   0.50    0.15    --  -96.00 125.00  30.00   54
 40  \w    -60.00  11.00   0.50    0.05    --  -43.12  88.00 116.00  142
;
_diffrn_measurement_device 'four-circle diffractometer'
_diffrn_measurement_device_type 'XtaLAB Synergy, Dualflex, HyPix'
_diffrn_measurement_method '\w scans'
_diffrn_orient_matrix_type 'CrysAlisPro convention (1999,Acta A55,543-557)'
_diffrn_orient_matrix_UB_11 -0.0020915000
_diffrn_orient_matrix_UB_12 -0.1236579000
_diffrn_orient_matrix_UB_13 -0.0561266000
_diffrn_orient_matrix_UB_21 0.0786299000
_diffrn_orient_matrix_UB_22 0.0559254000
_diffrn_orient_matrix_UB_23 -0.0882937000
_diffrn_orient_matrix_UB_31 0.1503183000
_diffrn_orient_matrix_UB_32 -0.0976365000
_diffrn_orient_matrix_UB_33 0.0491225000
_diffrn_radiation_monochromator mirror
_diffrn_radiation_probe x-ray
_diffrn_radiation_type 'Cu K\a'
_diffrn_radiation_wavelength 1.54184
_diffrn_reflns_av_R_equivalents 0.0480
_diffrn_reflns_av_unetI/netI 0.0492
_diffrn_reflns_Laue_measured_fraction_full 0.998
_diffrn_reflns_Laue_measured_fraction_max 0.998
_diffrn_reflns_limit_h_max 11
_diffrn_reflns_limit_h_min -11
_diffrn_reflns_limit_k_max 11
_diffrn_reflns_limit_k_min -11
_diffrn_reflns_limit_l_max 16
_diffrn_reflns_limit_l_min -15
_diffrn_reflns_number 12274
_diffrn_reflns_point_group_measured_fraction_full 0.998
_diffrn_reflns_point_group_measured_fraction_max 0.998
_diffrn_reflns_theta_full 66.593
_diffrn_reflns_theta_max 66.593
_diffrn_reflns_theta_min 3.316
_diffrn_source 'micro-focus sealed X-ray tube'
_diffrn_source_type 'PhotonJet (Cu) X-ray Source'
_exptl_absorpt_coefficient_mu 8.642
_exptl_absorpt_correction_T_max 0.954
_exptl_absorpt_correction_T_min 0.206
_exptl_absorpt_correction_type gaussian
_exptl_absorpt_process_details
;
CrysAlisPro 1.171.44.117a (Rigaku Oxford Diffraction, 2025)
Numerical absorption correction based on gaussian integration over
a multifaceted crystal model
Empirical absorption correction using spherical harmonics,
implemented in SCALE3 ABSPACK scaling algorithm.
;
_exptl_crystal_colour green
_exptl_crystal_colour_primary green
_exptl_crystal_density_diffrn 1.555
_exptl_crystal_description prism
_exptl_crystal_F_000 572
_exptl_crystal_size_max 0.324
_exptl_crystal_size_mid 0.206
_exptl_crystal_size_min 0.16
_refine_diff_density_max 0.419
_refine_diff_density_min -0.689
_refine_diff_density_rms 0.076
_refine_ls_extinction_method none
_refine_ls_goodness_of_fit_ref 1.026
_refine_ls_hydrogen_treatment constr
_refine_ls_matrix_type full
_refine_ls_number_parameters 257
_refine_ls_number_reflns 4259
_refine_ls_number_restraints 27
_refine_ls_restrained_S_all 1.024
_refine_ls_R_factor_all 0.0352
_refine_ls_R_factor_gt 0.0333
_refine_ls_shift/su_max 0.001
_refine_ls_shift/su_mean 0.000
_refine_ls_structure_factor_coef Fsqd
_refine_ls_weighting_details 'w=1/[\s^2^(Fo^2^)+(0.0460P)^2^+0.3081P] where P=(Fo^2^+2Fc^2^)/3'
_refine_ls_weighting_scheme calc
_refine_ls_wR_factor_gt 0.0848
_refine_ls_wR_factor_ref 0.0863
_reflns_Friedel_coverage 0.000
_reflns_number_gt 3969
_reflns_number_total 4259
_reflns_threshold_expression 'I > 2\s(I)'
_cod_data_source_file d6dt00469e2.cif
_cod_data_source_block ksk576-gg
_cod_depositor_comments 'Adding full bibliography for 7720347--7720357.cif.'
_cod_database_code 7720348
_shelx_shelxl_version_number 2018/3
_chemical_oxdiff_formula 'C45 H52 Cl8 Mo2 N2 O2'
_shelx_space_group_comment
;
The symmetry employed for this shelxl refinement is uniquely defined
by the following loop, which should always be used as a source of
symmetry information in preference to the above space-group names.
They are only intended as comments.
;
_diffrn_oxdiff_digest_od_ed
;

;
_diffrn_oxdiff_measurement_exp_name KSK576.par
_olex2_refinement_description
;
1. Fixed Uiso
 At 1.2 times of:
  All C(H) groups, All C(H,H) groups, All C(H,H,H,H) groups
2. Restrained distances
 C22A-C23
 1.47 with sigma of 0.02
 C22B-C23
 1.47 with sigma of 0.02
 C22B-C21
 1.47 with sigma of 0.02
3. Uiso/Uaniso restraints and constraints
Uanis(C22A) = Uanis(C22B)
4. Rigid body (RIGU) restrains
 C21, C22B, C23, C24, C22A
 with sigma for 1-2 distances of 0.004 and sigma for 1-3 distances of 0.004
5. Others
 Sof(H21A)=Sof(H21B)=Sof(H23A)=Sof(H23B)=Sof(C22A)=Sof(H22A)=Sof(H22B)=1-FVAR(1)
 Sof(H21C)=Sof(H21D)=Sof(H23C)=Sof(H23D)=Sof(C22B)=Sof(H22C)=Sof(H22D)=FVAR(1)
6.a Ternary CH refined with riding coordinates:
 C14(H14)
6.b Secondary CH2 refined with riding coordinates:
 C18(H18A,H18B), C15(H15A,H15B), C24(H24A,H24B), C17(H17A,H17B), C21(H21A,
 H21B), C21(H21C,H21D), C16(H16A,H16B), C23(H23A,H23B), C23(H23C,H23D),
 C22A(H22A,H22B), C22B(H22C,H22D)
6.c Aromatic/amide H refined with riding coordinates:
 C5(H5), C4(H4), C9(H9), C2(H2), C3(H3), C12(H12), C10(H10), C11(H11)
;
_smtbx_masks_special_details
;
A solvent mask was calculated and 44 electrons were 
found in a volume of 148\%A^3^ in 1 void per unit cell. 
This is consistent with the presence of 
1[CH2Cl2] per Unit Cell 
which account for 42 electrons 
per unit cell.
;
_smtbx_masks_void_probe_radius 1.2
_smtbx_masks_void_truncation_radius 1.2
_olex2_submission_special_instructions 'No special instructions were received'
_oxdiff_exptl_absorpt_empirical_details
;
Empirical correction (ABSPACK) includes:
- Absorption correction using spherical harmonics
- Frame scaling
;
_oxdiff_exptl_absorpt_empirical_full_max 1.492
_oxdiff_exptl_absorpt_empirical_full_min 0.750

loop_
_space_group_symop_operation_xyz
'x, y, z'
'-x, -y, -z'

loop_
_atom_site_label
_atom_site_type_symbol
_atom_site_fract_x
_atom_site_fract_y
_atom_site_fract_z
_atom_site_U_iso_or_equiv
_atom_site_adp_type
_atom_site_occupancy
_atom_site_site_symmetry_order
_atom_site_calc_flag
_atom_site_refinement_flags_posn
_atom_site_refinement_flags_adp
_atom_site_refinement_flags_occupancy
_atom_site_disorder_assembly
_atom_site_disorder_group
Mo1 Mo 0.92204(2) 0.45349(2) 0.13123(2) 0.03237(10) Uani 1 1 d . . . . .
Cl1 Cl 0.82885(6) 0.60032(7) -0.03152(5) 0.03761(16) Uani 1 1 d . . . . .
Cl2 Cl 0.90069(8) 0.24944(8) 0.07306(6) 0.04798(18) Uani 1 1 d . . . . .
Cl3 Cl 1.07342(8) 0.30449(9) 0.26838(5) 0.04930(19) Uani 1 1 d . . . . .
O1 O 0.9815(2) 0.6308(2) 0.16645(16) 0.0428(5) Uani 1 1 d . . . . .
N1 N 0.7599(2) 0.5115(2) 0.19003(17) 0.0350(5) Uani 1 1 d . . . . .
C6 C 0.5185(3) 0.7072(3) 0.1914(2) 0.0384(6) Uani 1 1 d . . . . .
C13 C 0.6254(3) 0.5627(3) 0.2449(2) 0.0361(6) Uani 1 1 d . . . . .
C18 C 0.5151(4) 0.3996(4) 0.1628(3) 0.0485(7) Uani 1 1 d . . . . .
H18A H 0.422780 0.471816 0.130827 0.058 Uiso 1 1 calc R U . . .
H18B H 0.595394 0.387412 0.114316 0.058 Uiso 1 1 calc R U . . .
C8 C 0.6589(3) 0.6060(4) 0.3441(2) 0.0438(7) Uani 1 1 d . . . . .
C5 C 0.4611(3) 0.7419(4) 0.0950(2) 0.0465(7) Uani 1 1 d . . . . .
H5 H 0.489955 0.673203 0.049376 0.056 Uiso 1 1 calc R U . . .
C7 C 0.5676(3) 0.7472(4) 0.3513(2) 0.0469(7) Uani 1 1 d . . . . .
C1 C 0.4797(3) 0.8095(3) 0.2584(2) 0.0441(7) Uani 1 1 d . . . . .
C14 C 0.5541(3) 0.4439(3) 0.2603(2) 0.0438(7) Uani 1 1 d . . . . .
H14 H 0.460812 0.482706 0.296950 0.053 Uiso 1 1 calc R U . . .
C15 C 0.6498(4) 0.2988(4) 0.3217(3) 0.0558(8) Uani 1 1 d . . . . .
H15A H 0.755715 0.279501 0.309898 0.067 Uiso 1 1 calc R U . . .
H15B H 0.632549 0.300106 0.394315 0.067 Uiso 1 1 calc R U . . .
C4 C 0.3590(4) 0.8812(4) 0.0662(3) 0.0579(9) Uani 1 1 d . . . . .
H4 H 0.318076 0.907543 -0.000133 0.069 Uiso 1 1 calc R U . . .
C9 C 0.7654(4) 0.5264(5) 0.4176(3) 0.0577(9) Uani 1 1 d . . . . .
H9 H 0.828803 0.430396 0.411695 0.069 Uiso 1 1 calc R U . . .
C2 C 0.3773(4) 0.9475(4) 0.2289(3) 0.0565(8) Uani 1 1 d . . . . .
H2 H 0.349465 1.017039 0.274017 0.068 Uiso 1 1 calc R U . . .
C24 C 1.1253(4) 0.6257(4) 0.2029(3) 0.0583(9) Uani 1 1 d . . . . .
H24A H 1.173197 0.535744 0.250219 0.070 Uiso 1 1 calc R U . . .
H24B H 1.191424 0.629708 0.146315 0.070 Uiso 1 1 calc R U . . .
C17 C 0.4964(5) 0.2553(5) 0.2006(4) 0.0781(12) Uani 1 1 d . . . . .
H17A H 0.394668 0.271751 0.223043 0.094 Uiso 1 1 calc R U . . .
H17B H 0.516382 0.193852 0.146506 0.094 Uiso 1 1 calc R U . . .
C21 C 0.8775(4) 0.7795(4) 0.1591(3) 0.0583(9) Uani 1 1 d D . . . .
H21A H 0.794755 0.785358 0.204678 0.070 Uiso 0.741(17) 1 calc R U P A 1
H21B H 0.837545 0.816238 0.089582 0.070 Uiso 0.741(17) 1 calc R U P A 1
H21C H 0.777332 0.780618 0.175841 0.070 Uiso 0.259(17) 1 calc R U P A 2
H21D H 0.874387 0.831653 0.090323 0.070 Uiso 0.259(17) 1 calc R U P A 2
C16 C 0.6018(6) 0.1849(5) 0.2844(4) 0.0793(12) Uani 1 1 d . . . . .
H16A H 0.688223 0.107986 0.262184 0.095 Uiso 1 1 calc R U . . .
H16B H 0.555386 0.139672 0.339078 0.095 Uiso 1 1 calc R U . . .
C23 C 1.0913(5) 0.7541(5) 0.2536(4) 0.0857(14) Uani 1 1 d D . . . .
H23A H 1.177059 0.785773 0.254763 0.103 Uiso 0.741(17) 1 calc R U P A 1
H23B H 1.060609 0.734994 0.323225 0.103 Uiso 0.741(17) 1 calc R U P A 1
H23C H 1.155494 0.809373 0.229067 0.103 Uiso 0.259(17) 1 calc R U P A 2
H23D H 1.109234 0.724059 0.326838 0.103 Uiso 0.259(17) 1 calc R U P A 2
C3 C 0.3165(4) 0.9815(4) 0.1325(3) 0.0601(9) Uani 1 1 d . . . . .
H3 H 0.244888 1.074783 0.111697 0.072 Uiso 1 1 calc R U . . .
C12 C 0.5777(5) 0.8089(5) 0.4362(3) 0.0682(10) Uani 1 1 d . . . . .
H12 H 0.512961 0.903933 0.443407 0.082 Uiso 1 1 calc R U . . .
C10 C 0.7762(5) 0.5914(6) 0.5002(3) 0.0764(12) Uani 1 1 d . . . . .
H10 H 0.849069 0.539864 0.551232 0.092 Uiso 1 1 calc R U . . .
C11 C 0.6821(5) 0.7304(6) 0.5089(3) 0.0791(13) Uani 1 1 d . . . . .
H11 H 0.690219 0.772197 0.566572 0.095 Uiso 1 1 calc R U . . .
C22A C 0.9661(9) 0.8653(7) 0.1896(8) 0.071(2) Uani 0.741(17) 1 d D . P A 1
H22A H 1.003496 0.911055 0.130020 0.085 Uiso 0.741(17) 1 calc R U P A 1
H22B H 0.905980 0.941917 0.228353 0.085 Uiso 0.741(17) 1 calc R U P A 1
C22B C 0.9321(19) 0.848(2) 0.232(2) 0.071(2) Uani 0.259(17) 1 d D . P A 2
H22C H 0.875249 0.851153 0.294099 0.085 Uiso 0.259(17) 1 calc R U P A 2
H22D H 0.923214 0.947754 0.203265 0.085 Uiso 0.259(17) 1 calc R U P A 2

loop_
_atom_site_aniso_label
_atom_site_aniso_U_11
_atom_site_aniso_U_22
_atom_site_aniso_U_33
_atom_site_aniso_U_23
_atom_site_aniso_U_13
_atom_site_aniso_U_12
Mo1 0.02689(13) 0.03133(14) 0.03575(14) -0.00318(9) -0.00080(8) -0.00694(9)
Cl1 0.0272(3) 0.0403(4) 0.0388(3) -0.0011(3) -0.0021(2) -0.0055(3)
Cl2 0.0489(4) 0.0382(4) 0.0606(4) -0.0129(3) 0.0069(3) -0.0180(3)
Cl3 0.0416(4) 0.0499(4) 0.0438(4) 0.0041(3) -0.0065(3) -0.0044(3)
O1 0.0322(9) 0.0369(11) 0.0583(12) -0.0110(9) -0.0023(9) -0.0092(8)
N1 0.0287(11) 0.0342(12) 0.0384(12) -0.0016(9) -0.0019(9) -0.0077(9)
C6 0.0289(12) 0.0379(15) 0.0468(15) -0.0073(12) 0.0004(11) -0.0093(11)
C13 0.0306(12) 0.0375(15) 0.0371(14) -0.0066(11) 0.0020(10) -0.0076(11)
C18 0.0421(15) 0.0477(18) 0.0588(19) -0.0086(14) -0.0032(13) -0.0190(14)
C8 0.0396(15) 0.0532(18) 0.0392(15) -0.0105(13) 0.0039(12) -0.0158(13)
C5 0.0429(15) 0.0437(17) 0.0484(17) -0.0053(13) -0.0048(13) -0.0100(13)
C7 0.0435(16) 0.0520(19) 0.0486(17) -0.0164(14) 0.0045(13) -0.0176(14)
C1 0.0381(14) 0.0413(16) 0.0565(18) -0.0152(13) 0.0040(13) -0.0155(13)
C14 0.0351(14) 0.0463(17) 0.0498(17) -0.0067(13) 0.0054(12) -0.0147(13)
C15 0.0530(18) 0.053(2) 0.057(2) 0.0066(15) 0.0001(15) -0.0188(16)
C4 0.0522(19) 0.0475(19) 0.066(2) 0.0013(16) -0.0162(16) -0.0099(15)
C9 0.0502(18) 0.069(2) 0.0448(18) -0.0077(16) -0.0032(14) -0.0098(17)
C2 0.0495(18) 0.0369(17) 0.081(2) -0.0171(16) 0.0015(17) -0.0091(14)
C24 0.0434(17) 0.063(2) 0.075(2) -0.0174(18) -0.0111(16) -0.0230(16)
C17 0.087(3) 0.058(2) 0.099(3) -0.005(2) -0.015(3) -0.039(2)
C21 0.0456(17) 0.0365(17) 0.088(3) -0.0154(16) 0.0067(17) -0.0070(14)
C16 0.088(3) 0.048(2) 0.099(3) 0.002(2) -0.006(3) -0.024(2)
C23 0.071(3) 0.079(3) 0.121(4) -0.043(3) -0.005(2) -0.031(2)
C3 0.0516(19) 0.0356(17) 0.084(3) -0.0055(16) -0.0097(18) -0.0053(15)
C12 0.071(2) 0.073(3) 0.065(2) -0.036(2) 0.0024(19) -0.021(2)
C10 0.072(3) 0.105(4) 0.047(2) -0.013(2) -0.0139(18) -0.023(2)
C11 0.088(3) 0.096(3) 0.056(2) -0.033(2) -0.006(2) -0.027(3)
C22A 0.071(3) 0.048(3) 0.103(5) -0.021(3) 0.013(3) -0.031(2)
C22B 0.071(3) 0.048(3) 0.103(5) -0.021(3) 0.013(3) -0.031(2)

loop_
_atom_type_symbol
_atom_type_description
_atom_type_scat_dispersion_real
_atom_type_scat_dispersion_imag
_atom_type_scat_source
C C 0.0181 0.0091 'International Tables Vol C Tables 4.2.6.8 and 6.1.1.4'
H H 0.0000 0.0000 'International Tables Vol C Tables 4.2.6.8 and 6.1.1.4'
Cl Cl 0.3639 0.7018 'International Tables Vol C Tables 4.2.6.8 and 6.1.1.4'
Mo Mo -0.0483 2.7339 'International Tables Vol C Tables 4.2.6.8 and 6.1.1.4'
N N 0.0311 0.0180 'International Tables Vol C Tables 4.2.6.8 and 6.1.1.4'
O O 0.0492 0.0322 'International Tables Vol C Tables 4.2.6.8 and 6.1.1.4'

loop_
_exptl_crystal_face_index_h
_exptl_crystal_face_index_k
_exptl_crystal_face_index_l
_exptl_crystal_face_perp_dist
-6 1 0 0.1441
6 -1 0 0.1345
2 2 -8 0.0822
0 2 -8 0.0820
5 4 5 0.1074
5 0 4 0.1381
2 -5 0 0.1692
2 6 3 0.1053
0 -2 8 0.0887
-5 -4 -5 0.1032
-4 2 -3 0.1508
-2 -2 8 0.0801
1 6 5 0.1117
3 5 6 0.1096
-4 3 1 0.1373
0 3 8 0.0854
3 1 8 0.0988
-1 0 9 0.0749
-4 -4 5 0.0808
-1 -4 6 0.0853
-5 -5 0 0.0834
-6 -5 -2 0.0853
-3 -3 -7 0.1036
-2 -2 -8 0.0872
2 0 -8 0.0923
5 3 -5 0.0760
6 2 -2 0.0984
0 4 -6 0.1053
3 6 -3 0.0860
6 4 -1 0.0769
-6 -4 1 0.0818
4 -3 -4 0.1640

loop_
_geom_angle_atom_site_label_1
_geom_angle_atom_site_label_2
_geom_angle_atom_site_label_3
_geom_angle
_geom_angle_site_symmetry_1
_geom_angle_site_symmetry_3
_geom_angle_publ_flag
Cl1 Mo1 Cl1 79.56(2) . 2_765 ?
Cl2 Mo1 Cl1 86.72(3) . 2_765 ?
Cl2 Mo1 Cl1 90.16(3) . . ?
Cl2 Mo1 Cl3 90.99(3) . . ?
Cl3 Mo1 Cl1 85.18(2) . 2_765 ?
Cl3 Mo1 Cl1 164.62(3) . . ?
O1 Mo1 Cl1 81.55(6) . 2_765 ?
O1 Mo1 Cl1 87.27(6) . . ?
O1 Mo1 Cl2 168.26(6) . . ?
O1 Mo1 Cl3 88.51(6) . . ?
N1 Mo1 Cl1 172.34(8) . 2_765 ?
N1 Mo1 Cl1 95.72(7) . . ?
N1 Mo1 Cl2 99.40(8) . . ?
N1 Mo1 Cl3 99.22(7) . . ?
N1 Mo1 O1 92.25(10) . . ?
Mo1 Cl1 Mo1 100.44(2) . 2_765 ?
C24 O1 Mo1 127.94(19) . . ?
C21 O1 Mo1 123.11(18) . . ?
C21 O1 C24 108.9(2) . . ?
C13 N1 Mo1 176.78(19) . . ?
C5 C6 C13 129.5(3) . . ?
C5 C6 C1 121.3(3) . . ?
C1 C6 C13 109.1(2) . . ?
N1 C13 C6 111.3(2) . . ?
N1 C13 C8 109.6(2) . . ?
N1 C13 C14 109.3(2) . . ?
C6 C13 C8 101.8(2) . . ?
C6 C13 C14 111.6(2) . . ?
C8 C13 C14 113.0(2) . . ?
H18A C18 H18B 109.2 . . ?
C14 C18 H18A 111.3 . . ?
C14 C18 H18B 111.3 . . ?
C17 C18 H18A 111.3 . . ?
C17 C18 H18B 111.3 . . ?
C17 C18 C14 102.1(3) . . ?
C7 C8 C13 109.8(3) . . ?
C9 C8 C13 128.8(3) . . ?
C9 C8 C7 121.4(3) . . ?
C6 C5 H5 121.0 . . ?
C6 C5 C4 118.0(3) . . ?
C4 C5 H5 121.0 . . ?
C8 C7 C1 109.3(3) . . ?
C8 C7 C12 119.7(3) . . ?
C12 C7 C1 130.9(3) . . ?
C6 C1 C7 109.2(3) . . ?
C2 C1 C6 120.1(3) . . ?
C2 C1 C7 130.6(3) . . ?
C13 C14 H14 107.6 . . ?
C18 C14 C13 114.9(3) . . ?
C18 C14 H14 107.6 . . ?
C18 C14 C15 103.9(3) . . ?
C15 C14 C13 114.8(3) . . ?
C15 C14 H14 107.6 . . ?
C14 C15 H15A 110.8 . . ?
C14 C15 H15B 110.8 . . ?
H15A C15 H15B 108.8 . . ?
C16 C15 C14 104.9(3) . . ?
C16 C15 H15A 110.8 . . ?
C16 C15 H15B 110.8 . . ?
C5 C4 H4 119.4 . . ?
C3 C4 C5 121.2(3) . . ?
C3 C4 H4 119.4 . . ?
C8 C9 H9 121.1 . . ?
C8 C9 C10 117.9(4) . . ?
C10 C9 H9 121.1 . . ?
C1 C2 H2 120.7 . . ?
C3 C2 C1 118.7(3) . . ?
C3 C2 H2 120.7 . . ?
O1 C24 H24A 110.8 . . ?
O1 C24 H24B 110.8 . . ?
H24A C24 H24B 108.9 . . ?
C23 C24 O1 104.7(3) . . ?
C23 C24 H24A 110.8 . . ?
C23 C24 H24B 110.8 . . ?
C18 C17 H17A 110.3 . . ?
C18 C17 H17B 110.3 . . ?
H17A C17 H17B 108.6 . . ?
C16 C17 C18 106.9(3) . . ?
C16 C17 H17A 110.3 . . ?
C16 C17 H17B 110.3 . . ?
O1 C21 H21A 110.8 . . ?
O1 C21 H21B 110.8 . . ?
O1 C21 H21C 110.6 . . ?
O1 C21 H21D 110.6 . . ?
O1 C21 C22A 104.8(3) . . ?
O1 C21 C22B 105.6(7) . . ?
H21A C21 H21B 108.9 . . ?
H21C C21 H21D 108.7 . . ?
C22A C21 H21A 110.8 . . ?
C22A C21 H21B 110.8 . . ?
C22B C21 H21C 110.6 . . ?
C22B C21 H21D 110.6 . . ?
C15 C16 H16A 110.0 . . ?
C15 C16 H16B 110.0 . . ?
C17 C16 C15 108.5(3) . . ?
C17 C16 H16A 110.0 . . ?
C17 C16 H16B 110.0 . . ?
H16A C16 H16B 108.4 . . ?
C24 C23 H23A 111.2 . . ?
C24 C23 H23B 111.2 . . ?
C24 C23 H23C 109.9 . . ?
C24 C23 H23D 109.9 . . ?
C24 C23 C22A 102.7(4) . . ?
C24 C23 C22B 108.7(7) . . ?
H23A C23 H23B 109.1 . . ?
H23C C23 H23D 108.3 . . ?
C22A C23 H23A 111.2 . . ?
C22A C23 H23B 111.2 . . ?
C22B C23 H23C 109.9 . . ?
C22B C23 H23D 109.9 . . ?
C4 C3 C2 120.7(3) . . ?
C4 C3 H3 119.7 . . ?
C2 C3 H3 119.7 . . ?
C7 C12 H12 120.5 . . ?
C11 C12 C7 118.9(4) . . ?
C11 C12 H12 120.5 . . ?
C9 C10 H10 119.7 . . ?
C11 C10 C9 120.7(4) . . ?
C11 C10 H10 119.7 . . ?
C12 C11 C10 121.4(4) . . ?
C12 C11 H11 119.3 . . ?
C10 C11 H11 119.3 . . ?
C21 C22A H22A 110.9 . . ?
C21 C22A H22B 110.9 . . ?
C23 C22A C21 104.1(4) . . ?
C23 C22A H22A 110.9 . . ?
C23 C22A H22B 110.9 . . ?
H22A C22A H22B 108.9 . . ?
C21 C22B C23 105.9(11) . . ?
C21 C22B H22C 110.6 . . ?
C21 C22B H22D 110.6 . . ?
C23 C22B H22C 110.6 . . ?
C23 C22B H22D 110.6 . . ?
H22C C22B H22D 108.7 . . ?

loop_
_geom_bond_atom_site_label_1
_geom_bond_atom_site_label_2
_geom_bond_distance
_geom_bond_site_symmetry_2
_geom_bond_publ_flag
Mo1 Cl1 2.6599(7) 2_765 ?
Mo1 Cl1 2.4505(6) . ?
Mo1 Cl2 2.3549(8) . ?
Mo1 Cl3 2.3622(7) . ?
Mo1 O1 2.156(2) . ?
Mo1 N1 1.694(2) . ?
O1 C24 1.473(4) . ?
O1 C21 1.459(4) . ?
N1 C13 1.450(3) . ?
C6 C13 1.534(4) . ?
C6 C5 1.373(4) . ?
C6 C1 1.403(4) . ?
C13 C8 1.537(4) . ?
C13 C14 1.555(4) . ?
C18 H18A 0.9900 . ?
C18 H18B 0.9900 . ?
C18 C14 1.541(5) . ?
C18 C17 1.524(5) . ?
C8 C7 1.388(5) . ?
C8 C9 1.387(5) . ?
C5 H5 0.9500 . ?
C5 C4 1.396(5) . ?
C7 C1 1.461(5) . ?
C7 C12 1.396(5) . ?
C1 C2 1.389(5) . ?
C14 H14 1.0000 . ?
C14 C15 1.543(4) . ?
C15 H15A 0.9900 . ?
C15 H15B 0.9900 . ?
C15 C16 1.518(6) . ?
C4 H4 0.9500 . ?
C4 C3 1.383(6) . ?
C9 H9 0.9500 . ?
C9 C10 1.389(6) . ?
C2 H2 0.9500 . ?
C2 C3 1.386(6) . ?
C24 H24A 0.9900 . ?
C24 H24B 0.9900 . ?
C24 C23 1.467(6) . ?
C17 H17A 0.9900 . ?
C17 H17B 0.9900 . ?
C17 C16 1.461(6) . ?
C21 H21A 0.9900 . ?
C21 H21B 0.9900 . ?
C21 H21C 0.9900 . ?
C21 H21D 0.9900 . ?
C21 C22A 1.508(7) . ?
C21 C22B 1.474(15) . ?
C16 H16A 0.9900 . ?
C16 H16B 0.9900 . ?
C23 H23A 0.9900 . ?
C23 H23B 0.9900 . ?
C23 H23C 0.9900 . ?
C23 H23D 0.9900 . ?
C23 C22A 1.508(8) . ?
C23 C22B 1.507(15) . ?
C3 H3 0.9500 . ?
C12 H12 0.9500 . ?
C12 C11 1.366(6) . ?
C10 H10 0.9500 . ?
C10 C11 1.383(7) . ?
C11 H11 0.9500 . ?
C22A H22A 0.9900 . ?
C22A H22B 0.9900 . ?
C22B H22C 0.9900 . ?
C22B H22D 0.9900 . ?

loop_
_geom_torsion_atom_site_label_1
_geom_torsion_atom_site_label_2
_geom_torsion_atom_site_label_3
_geom_torsion_atom_site_label_4
_geom_torsion
_geom_torsion_site_symmetry_1
_geom_torsion_site_symmetry_2
_geom_torsion_site_symmetry_3
_geom_torsion_site_symmetry_4
_geom_torsion_publ_flag
Mo1 O1 C24 C23 -156.8(3) . . . . ?
Mo1 O1 C21 C22A -179.6(5) . . . . ?
Mo1 O1 C21 C22B 153.0(12) . . . . ?
O1 C24 C23 C22A -36.1(6) . . . . ?
O1 C24 C23 C22B -9.5(13) . . . . ?
O1 C21 C22A C23 -23.9(8) . . . . ?
O1 C21 C22B C23 18.8(19) . . . . ?
N1 C13 C8 C7 125.9(3) . . . . ?
N1 C13 C8 C9 -51.6(4) . . . . ?
N1 C13 C14 C18 -59.0(3) . . . . ?
N1 C13 C14 C15 61.4(3) . . . . ?
C6 C13 C8 C7 8.0(3) . . . . ?
C6 C13 C8 C9 -169.6(3) . . . . ?
C6 C13 C14 C18 64.6(3) . . . . ?
C6 C13 C14 C15 -175.0(3) . . . . ?
C6 C5 C4 C3 -0.1(5) . . . . ?
C6 C1 C2 C3 -0.7(5) . . . . ?
C13 C6 C5 C4 176.8(3) . . . . ?
C13 C6 C1 C7 6.5(3) . . . . ?
C13 C6 C1 C2 -176.6(3) . . . . ?
C13 C8 C7 C1 -4.6(4) . . . . ?
C13 C8 C7 C12 179.2(3) . . . . ?
C13 C8 C9 C10 178.5(3) . . . . ?
C13 C14 C15 C16 -152.3(3) . . . . ?
C18 C14 C15 C16 -26.0(4) . . . . ?
C18 C17 C16 C15 18.2(6) . . . . ?
C8 C13 C14 C18 178.6(3) . . . . ?
C8 C13 C14 C15 -61.0(3) . . . . ?
C8 C7 C1 C6 -1.2(4) . . . . ?
C8 C7 C1 C2 -177.7(3) . . . . ?
C8 C7 C12 C11 2.7(6) . . . . ?
C8 C9 C10 C11 0.9(7) . . . . ?
C5 C6 C13 N1 55.8(4) . . . . ?
C5 C6 C13 C8 172.6(3) . . . . ?
C5 C6 C13 C14 -66.6(4) . . . . ?
C5 C6 C1 C7 -174.6(3) . . . . ?
C5 C6 C1 C2 2.3(5) . . . . ?
C5 C4 C3 C2 1.7(6) . . . . ?
C7 C8 C9 C10 1.2(5) . . . . ?
C7 C1 C2 C3 175.5(3) . . . . ?
C7 C12 C11 C10 -0.7(8) . . . . ?
C1 C6 C13 N1 -125.4(3) . . . . ?
C1 C6 C13 C8 -8.6(3) . . . . ?
C1 C6 C13 C14 112.2(3) . . . . ?
C1 C6 C5 C4 -1.9(5) . . . . ?
C1 C7 C12 C11 -172.5(4) . . . . ?
C1 C2 C3 C4 -1.2(6) . . . . ?
C14 C13 C8 C7 -111.8(3) . . . . ?
C14 C13 C8 C9 70.6(4) . . . . ?
C14 C18 C17 C16 -33.9(5) . . . . ?
C14 C15 C16 C17 5.2(5) . . . . ?
C9 C8 C7 C1 173.2(3) . . . . ?
C9 C8 C7 C12 -3.0(5) . . . . ?
C9 C10 C11 C12 -1.2(8) . . . . ?
C24 O1 C21 C22A 1.7(6) . . . . ?
C24 O1 C21 C22B -25.7(12) . . . . ?
C24 C23 C22A C21 37.2(8) . . . . ?
C24 C23 C22B C21 -6(2) . . . . ?
C17 C18 C14 C13 162.6(3) . . . . ?
C17 C18 C14 C15 36.3(3) . . . . ?
C21 O1 C24 C23 21.8(4) . . . . ?
C12 C7 C1 C6 174.4(4) . . . . ?
C12 C7 C1 C2 -2.1(6) . . . . ?

loop_
_exptl_oxdiff_crystal_face_indexfrac_h
_exptl_oxdiff_crystal_face_indexfrac_k
_exptl_oxdiff_crystal_face_indexfrac_l
_exptl_oxdiff_crystal_face_x
_exptl_oxdiff_crystal_face_y
_exptl_oxdiff_crystal_face_z
-5.5978 0.7507 0.4973 -0.1090 -0.4421 -0.8903
5.5906 -0.7676 -0.4267 0.1072 0.4343 0.8944
2.2326 1.6353 -7.7552 0.2284 0.9517 -0.2050
0.2924 1.9584 -7.8285 0.1966 0.8237 -0.5318
5.0123 3.9499 4.8780 -0.7727 0.1843 0.6074
5.1293 -0.1043 3.9350 -0.2187 0.0500 0.9745
2.0690 -4.8690 0.3568 0.5777 -0.1411 0.8039
2.3321 6.2482 3.3938 -0.9680 0.2332 -0.0928
-0.0383 -1.9635 7.7804 -0.1938 -0.7998 0.5682
-5.0720 -3.7939 -4.8844 0.7539 -0.1797 -0.6319
-4.3868 2.0079 -2.8763 -0.0777 0.0213 -0.9968
-2.1176 -1.6539 7.7921 -0.2284 -0.9470 0.2259
0.7860 5.5977 5.1198 -0.9812 -0.0772 -0.1769
2.8919 4.7600 6.4282 -0.9555 -0.0740 0.2857
-4.2990 2.8540 1.2118 -0.4119 -0.2854 -0.8654
0.4362 2.7131 8.3671 -0.8060 -0.5527 0.2117
2.7112 1.2832 7.9534 -0.6108 -0.4173 0.6729
-1.0422 0.2299 8.5801 -0.5078 -0.8267 0.2424
-4.4355 -3.6035 4.8725 0.1814 -0.9805 -0.0756
-1.4766 -3.9998 6.0183 0.1599 -0.8712 0.4642
-5.2379 -5.1450 0.3760 0.6261 -0.7328 -0.2665
-5.6049 -4.6696 -1.9086 0.6963 -0.5333 -0.4803
-3.4627 -3.4953 -7.0637 0.8359 0.1559 -0.5262
-2.1364 -1.7036 -8.2969 0.6808 0.4693 -0.5624
1.8566 0.2813 -8.2679 0.4254 0.8917 -0.1545
4.6744 3.4920 -4.6651 -0.1798 0.9747 0.1325
5.9982 2.2067 -2.4448 -0.1482 0.8109 0.5661
0.3499 3.8746 -5.9755 -0.1445 0.7718 -0.6192
2.8938 5.6698 -2.8469 -0.5474 0.7960 -0.2584
5.7662 4.3522 -0.6278 -0.5150 0.7522 0.4110
-5.7739 -4.0695 1.3901 0.4373 -0.8043 -0.4023
3.6931 -2.9162 -4.2432 0.5910 0.5020 0.6314

loop_
_smtbx_masks_void_nr
_smtbx_masks_void_average_x
_smtbx_masks_void_average_y
_smtbx_masks_void_average_z
_smtbx_masks_void_volume
_smtbx_masks_void_count_electrons
_smtbx_masks_void_content
1 0.000 0.000 0.500 147.6 43.5 '1 CH2Cl2'
